data_2229228
loop_
_publ_author_name
'Gutierrez, Margarita'
'Astudillo, Luis'
'Quesada, Luisa'
'Brito, Iv\'an'
'L\'opez-Rodr\'iguez, Mat\'ias'

_publ_section_title
;
 1-[2-(4-Nitrophenyl)-5-(5-phenyl-1,2-oxazol-3-yl)-1,2,3,4-tetrahydroquinolin-4-yl]pyrrolidin-2-one
;
_journal_coeditor_code SJ5084
_journal_issue 2
_journal_name_full 'Acta Crystallographica Section E'
_journal_page_first o308
_journal_page_last o309
_journal_paper_doi 10.1107/S1600536810054048
_journal_volume 67
_journal_year 2011
_chemical_formula_iupac 'C28 H24 N4 O4'
_chemical_formula_moiety 'C28 H24 N4 O4'
_chemical_formula_sum 'C28 H24 N4 O4'
_chemical_formula_weight 480.51
_chemical_name_systematic
;
1-[2-(4-Nitrophenyl)-5-(5-phenyl-1,2-oxazol-3-yl)-1,2,3,4-tetrahydroquinolin-
4-yl]pyrrolidin-2-one
;
_space_group_IT_number 169
_symmetry_cell_setting hexagonal
_symmetry_space_group_name_Hall 'P 61'
_symmetry_space_group_name_H-M 'P 61'
_atom_sites_solution_hydrogens geom
_atom_sites_solution_primary direct
_atom_sites_solution_secondary difmap
_audit_creation_method SHELXL-97
_cell_angle_alpha 90.00
_cell_angle_beta 90.00
_cell_angle_gamma 120.00
_cell_formula_units_Z 6
_cell_length_a 20.753(3)
_cell_length_b 20.753(3)
_cell_length_c 10.446(2)
_cell_measurement_reflns_used 2728
_cell_measurement_temperature 293(2)
_cell_measurement_theta_max 27.46
_cell_measurement_theta_min 2.77
_cell_volume 3896.2(11)
_computing_cell_refinement 'DENZO-SMN (Otwinowski & Minor, 1997)'
_computing_data_collection 'COLLECT (Nonius, 2000)'
_computing_data_reduction 'DENZO-SMN (Otwinowski & Minor, 1997)'
_computing_molecular_graphics 'ORTEP-3 for Windows (Farrugia, 1997) & PLATON (Spek, 2009)'
_computing_publication_material 'WinGX (Farrugia, 1999)'
_computing_structure_refinement 'SHELXL-97 (Sheldrick, 2008)'
_computing_structure_solution 'SIR97 (Altomare <i>et al.</i>, 1999)'
_diffrn_ambient_temperature 293(2)
_diffrn_measured_fraction_theta_full 0.999
_diffrn_measured_fraction_theta_max 0.999
_diffrn_measurement_device_type 'Nonius KappaCCD area-detector diffractometer'
_diffrn_measurement_method '\f scans, and \w scans with \k  offsets'
_diffrn_radiation_monochromator graphite
_diffrn_radiation_source 'fine-focus sealed tube'
_diffrn_radiation_type MoK\a
_diffrn_radiation_wavelength 0.71073
_diffrn_reflns_av_R_equivalents 0.0260
_diffrn_reflns_av_sigmaI/netI 0.0326
_diffrn_reflns_limit_h_max 0
_diffrn_reflns_limit_h_min -22
_diffrn_reflns_limit_k_max 26
_diffrn_reflns_limit_k_min 0
_diffrn_reflns_limit_l_max 13
_diffrn_reflns_limit_l_min -13
_diffrn_reflns_number 5951
_diffrn_reflns_theta_full 27.46
_diffrn_reflns_theta_max 27.46
_diffrn_reflns_theta_min 2.77
_diffrn_standards_number 0
_exptl_absorpt_coefficient_mu 0.084
_exptl_absorpt_correction_type none
_exptl_crystal_colour orange
_exptl_crystal_density_diffrn 1.229
_exptl_crystal_density_method 'not measured'
_exptl_crystal_description prismatic
_exptl_crystal_F_000 1512
_exptl_crystal_size_max 0.20
_exptl_crystal_size_mid 0.20
_exptl_crystal_size_min 0.18
_refine_diff_density_max 0.317
_refine_diff_density_min -0.237
_refine_ls_extinction_method none
_refine_ls_goodness_of_fit_ref 1.215
_refine_ls_hydrogen_treatment mixed
_refine_ls_matrix_type full
_refine_ls_number_parameters 329
_refine_ls_number_reflns 3144
_refine_ls_number_restraints 1
_refine_ls_restrained_S_all 1.215
_refine_ls_R_factor_all 0.0902
_refine_ls_R_factor_gt 0.0751
_refine_ls_shift/su_max 0.010
_refine_ls_shift/su_mean 0.002
_refine_ls_structure_factor_coef Fsqd
_refine_ls_weighting_details 'calc w=1/[\s^2^(Fo^2^)+(0.0755P)^2^+0.8624P] where P=(Fo^2^+2Fc^2^)/3'
_refine_ls_weighting_scheme calc
_refine_ls_wR_factor_gt 0.1554
_refine_ls_wR_factor_ref 0.1618
_reflns_number_gt 2646
_reflns_number_total 3144
_reflns_threshold_expression I>2\s(I)
_cod_data_source_file sj5084.cif
_cod_data_source_block I
_cod_database_code 2229228
_cod_database_fobs_code 2229228

loop_
_symmetry_equiv_pos_as_xyz
'x, y, z'
'-x, -y, z+1/2'
'-y, x-y, z+1/3'
'-x+y, -x, z+2/3'
'x-y, x, z+1/6'
'y, -x+y, z+5/6'

loop_
_atom_site_type_symbol
_atom_site_label
_atom_site_fract_x
_atom_site_fract_y
_atom_site_fract_z
_atom_site_U_iso_or_equiv
_atom_site_adp_type
_atom_site_calc_flag
_atom_site_refinement_flags
_atom_site_occupancy
_atom_site_disorder_assembly
_atom_site_disorder_group
O O1 0.2019(3) -0.0999(3) 0.6005(5) 0.1165(18) Uani d . 1 . .
O O2 0.1082(3) -0.1080(3) 0.5004(7) 0.147(3) Uani d . 1 . .
O O3 0.54683(17) 0.55998(14) 0.2252(3) 0.0485(7) Uani d . 1 . .
O O4 0.36115(17) 0.42435(19) 0.2789(3) 0.0607(8) Uani d . 1 . .
N N1 0.1743(3) -0.0784(3) 0.5205(5) 0.0880(15) Uani d . 1 . .
N N2 0.43438(18) 0.19821(17) 0.2011(4) 0.0456(8) Uani d . 1 . .
N N3 0.5569(2) 0.49764(18) 0.2257(4) 0.0492(8) Uani d . 1 . .
N N4 0.36641(16) 0.33963(17) 0.1463(3) 0.0388(7) Uani d . 1 . .
C C1 0.2234(3) -0.0115(2) 0.4445(5) 0.0631(12) Uani d . 1 . .
C C2 0.2982(3) 0.0205(3) 0.4559(5) 0.0637(12) Uani d . 1 . .
H H2 0.3186 -0.0002 0.5098 0.076 Uiso calc R 1 . .
C C3 0.3433(2) 0.0833(2) 0.3881(5) 0.0597(12) Uani d . 1 . .
H H3 0.3946 0.1050 0.3963 0.072 Uiso calc R 1 . .
C C4 0.3145(2) 0.1154(2) 0.3075(4) 0.0489(10) Uani d . 1 . .
C C5 0.2376(3) 0.0806(3) 0.2964(7) 0.0855(19) Uani d . 1 . .
H H5 0.2168 0.1006 0.2416 0.103 Uiso calc R 1 . .
C C6 0.1916(3) 0.0171(3) 0.3647(7) 0.091(2) Uani d . 1 . .
H H6 0.1401 -0.0057 0.3568 0.109 Uiso calc R 1 . .
C C7 0.3612(2) 0.1867(2) 0.2334(5) 0.0471(9) Uani d . 1 . .
H H7 0.3351 0.1839 0.1535 0.057 Uiso calc R 1 . .
C C8 0.3719(2) 0.25488(19) 0.3085(4) 0.0404(8) Uani d . 1 . .
H H8A 0.3237 0.2483 0.3310 0.048 Uiso calc R 1 . .
H H8B 0.3985 0.2591 0.3873 0.048 Uiso calc R 1 . .
C C9 0.41529(18) 0.32633(18) 0.2308(4) 0.0337(7) Uani d . 1 . .
H H9 0.4378 0.3677 0.2918 0.040 Uiso calc R 1 . .
C C10 0.47821(18) 0.32842(19) 0.1526(4) 0.0335(7) Uani d . 1 . .
C C11 0.4825(2) 0.26296(19) 0.1383(4) 0.0379(8) Uani d . 1 . .
C C12 0.5384(2) 0.2653(2) 0.0586(4) 0.0451(10) Uani d . 1 . .
H H12 0.5428 0.2231 0.0502 0.054 Uiso calc R 1 . .
C C13 0.5865(2) 0.3290(2) -0.0069(4) 0.0499(10) Uani d . 1 . .
H H13 0.6217 0.3289 -0.0618 0.060 Uiso calc R 1 . .
C C14 0.5826(2) 0.3935(2) 0.0088(4) 0.0439(9) Uani d . 1 . .
H H14 0.6151 0.4365 -0.0357 0.053 Uiso calc R 1 . .
C C15 0.53053(19) 0.39350(19) 0.0906(4) 0.0345(8) Uani d . 1 . .
C C16 0.53036(18) 0.46432(19) 0.1164(4) 0.0355(8) Uani d . 1 . .
C C17 0.5044(2) 0.5032(2) 0.0404(4) 0.0393(8) Uani d . 1 . .
H H17 0.4844 0.4914 -0.0417 0.047 Uiso calc R 1 . .
C C18 0.51507(19) 0.56076(19) 0.1134(4) 0.0374(8) Uani d . 1 . .
C C19 0.4969(2) 0.6206(2) 0.0963(4) 0.0401(8) Uani d . 1 . .
C C20 0.4578(2) 0.6207(2) -0.0102(4) 0.0456(9) Uani d . 1 . .
H H20 0.4425 0.5828 -0.0704 0.055 Uiso calc R 1 . .
C C21 0.4409(2) 0.6770(3) -0.0284(5) 0.0552(11) Uani d . 1 . .
H H21 0.4141 0.6767 -0.0999 0.066 Uiso calc R 1 . .
C C22 0.4643(3) 0.7329(3) 0.0603(6) 0.0655(14) Uani d . 1 . .
H H22 0.4544 0.7714 0.0476 0.079 Uiso calc R 1 . .
C C23 0.5015(4) 0.7325(3) 0.1657(6) 0.0790(17) Uani d . 1 . .
H H23 0.5157 0.7701 0.2262 0.095 Uiso calc R 1 . .
C C24 0.5191(3) 0.6767(3) 0.1855(5) 0.0671(14) Uani d . 1 . .
H H24 0.5454 0.6773 0.2579 0.080 Uiso calc R 1 . .
C C25 0.3392(3) 0.3060(3) 0.0210(5) 0.0674(14) Uani d . 1 . .
H H25A 0.3053 0.2529 0.0290 0.081 Uiso calc R 1 . .
H H25B 0.3802 0.3141 -0.0341 0.081 Uiso calc R 1 . .
C C26 0.2998(3) 0.3441(4) -0.0316(6) 0.0799(16) Uani d . 1 . .
H H26A 0.3271 0.3753 -0.1038 0.096 Uiso calc R 1 . .
H H26B 0.2503 0.3076 -0.0602 0.096 Uiso calc R 1 . .
C C27 0.2955(3) 0.3900(3) 0.0734(5) 0.0704(14) Uani d . 1 . .
H H27A 0.2446 0.3694 0.1028 0.085 Uiso calc R 1 . .
H H27B 0.3135 0.4407 0.0446 0.085 Uiso calc R 1 . .
C C28 0.3444(2) 0.3884(2) 0.1797(4) 0.0474(10) Uani d . 1 . .
H H2N 0.4315(16) 0.1573(18) 0.174(3) 0.017(8) Uiso d . 1 . .

loop_
_atom_site_aniso_label
_atom_site_aniso_U_11
_atom_site_aniso_U_22
_atom_site_aniso_U_33
_atom_site_aniso_U_12
_atom_site_aniso_U_13
_atom_site_aniso_U_23
O1 0.113(4) 0.106(3) 0.110(4) 0.039(3) 0.008(3) 0.058(3)
O2 0.088(3) 0.109(4) 0.173(6) -0.005(3) -0.006(4) 0.069(4)
O3 0.0723(18) 0.0384(13) 0.0401(15) 0.0317(13) -0.0135(14) -0.0066(12)
O4 0.0657(18) 0.086(2) 0.0577(19) 0.0587(18) -0.0052(16) -0.0198(18)
N1 0.079(3) 0.063(3) 0.090(4) 0.011(2) 0.004(3) 0.018(3)
N2 0.0506(18) 0.0267(15) 0.062(2) 0.0212(14) 0.0040(17) -0.0034(15)
N3 0.067(2) 0.0429(17) 0.0464(19) 0.0341(16) -0.0109(18) -0.0027(16)
N4 0.0363(15) 0.0475(16) 0.0394(17) 0.0262(14) -0.0005(14) -0.0013(14)
C1 0.066(3) 0.040(2) 0.064(3) 0.012(2) 0.001(2) 0.007(2)
C2 0.070(3) 0.061(3) 0.063(3) 0.035(2) 0.004(3) 0.016(2)
C3 0.052(2) 0.057(2) 0.068(3) 0.026(2) -0.002(2) 0.014(2)
C4 0.046(2) 0.0338(18) 0.058(3) 0.0127(16) -0.001(2) 0.0012(19)
C5 0.059(3) 0.070(3) 0.111(5) 0.020(2) -0.008(3) 0.038(4)
C6 0.056(3) 0.068(3) 0.117(5) 0.008(3) -0.013(3) 0.029(4)
C7 0.046(2) 0.0363(19) 0.055(2) 0.0175(16) -0.0023(19) 0.0047(18)
C8 0.0396(18) 0.0416(19) 0.043(2) 0.0225(16) 0.0057(17) 0.0045(17)
C9 0.0337(16) 0.0332(17) 0.0379(18) 0.0194(14) 0.0005(15) -0.0010(15)
C10 0.0337(17) 0.0359(17) 0.0354(18) 0.0207(15) -0.0041(15) -0.0050(15)
C11 0.0400(18) 0.0380(18) 0.044(2) 0.0260(16) -0.0081(17) -0.0073(17)
C12 0.042(2) 0.044(2) 0.059(3) 0.0297(18) -0.007(2) -0.016(2)
C13 0.0383(19) 0.059(2) 0.056(3) 0.0276(19) 0.008(2) -0.012(2)
C14 0.0369(18) 0.043(2) 0.050(2) 0.0181(16) 0.0077(18) -0.0001(19)
C15 0.0344(17) 0.0341(17) 0.0376(18) 0.0192(14) -0.0063(15) -0.0017(15)
C16 0.0317(17) 0.0348(17) 0.0365(19) 0.0139(14) 0.0064(15) 0.0058(15)
C17 0.0493(19) 0.0404(18) 0.0315(19) 0.0249(16) 0.0008(16) 0.0012(16)
C18 0.0385(18) 0.0345(18) 0.0376(19) 0.0170(15) 0.0034(16) 0.0050(15)
C19 0.047(2) 0.0351(18) 0.042(2) 0.0236(16) 0.0096(17) 0.0055(16)
C20 0.053(2) 0.047(2) 0.041(2) 0.0287(19) 0.0041(19) 0.0014(18)
C21 0.065(3) 0.063(3) 0.053(2) 0.044(2) 0.002(2) 0.010(2)
C22 0.093(4) 0.055(3) 0.070(3) 0.053(3) 0.012(3) 0.010(3)
C23 0.120(5) 0.063(3) 0.076(4) 0.061(3) -0.020(4) -0.025(3)
C24 0.101(4) 0.057(3) 0.059(3) 0.051(3) -0.025(3) -0.017(2)
C25 0.078(3) 0.086(3) 0.058(3) 0.055(3) -0.024(3) -0.020(3)
C26 0.083(4) 0.119(5) 0.059(3) 0.067(4) -0.022(3) -0.011(3)
C27 0.075(3) 0.096(4) 0.069(3) 0.064(3) -0.008(3) 0.000(3)
C28 0.042(2) 0.062(2) 0.051(2) 0.035(2) 0.0038(19) 0.005(2)

loop_
_atom_type_symbol
_atom_type_description
_atom_type_scat_dispersion_real
_atom_type_scat_dispersion_imag
_atom_type_scat_source
C C 0.0033 0.0000 'International Tables Vol C Tables 4.2.6.8 and 6.1.1.4'
H H 0.0000 0.0000 'International Tables Vol C Tables 4.2.6.8 and 6.1.1.4'
O O 0.0106 0.0000 'International Tables Vol C Tables 4.2.6.8 and 6.1.1.4'
N N 0.0061 0.0000 'International Tables Vol C Tables 4.2.6.8 and 6.1.1.4'

loop_
_geom_angle_atom_site_label_1
_geom_angle_atom_site_label_2
_geom_angle_atom_site_label_3
_geom_angle_site_symmetry_1
_geom_angle_site_symmetry_3
_geom_angle
_geom_angle_publ_flag
C18 O3 N3 . . 108.2(3) ?
O2 N1 O1 . . 123.8(5) ?
O2 N1 C1 . . 117.2(5) ?
O1 N1 C1 . . 119.0(5) ?
C11 N2 C7 . . 117.3(3) ?
C11 N2 H2N . . 117(2) ?
C7 N2 H2N . . 111.2(19) ?
C16 N3 O3 . . 105.4(3) ?
C28 N4 C25 . . 113.3(3) ?
C28 N4 C9 . . 120.7(3) ?
C25 N4 C9 . . 126.0(3) ?
C2 C1 C6 . . 121.6(4) ?
C2 C1 N1 . . 119.8(5) ?
C6 C1 N1 . . 118.6(5) ?
C1 C2 C3 . . 119.6(5) ?
C1 C2 H2 . . 120.2 ?
C3 C2 H2 . . 120.2 ?
C2 C3 C4 . . 121.5(4) ?
C2 C3 H3 . . 119.3 ?
C4 C3 H3 . . 119.3 ?
C3 C4 C5 . . 117.5(4) ?
C3 C4 C7 . . 124.3(4) ?
C5 C4 C7 . . 118.2(4) ?
C6 C5 C4 . . 121.4(5) ?
C6 C5 H5 . . 119.3 ?
C4 C5 H5 . . 119.3 ?
C1 C6 C5 . . 118.4(5) ?
C1 C6 H6 . . 120.8 ?
C5 C6 H6 . . 120.8 ?
N2 C7 C4 . . 112.6(3) ?
N2 C7 C8 . . 108.0(3) ?
C4 C7 C8 . . 111.5(4) ?
N2 C7 H7 . . 108.2 ?
C4 C7 H7 . . 108.2 ?
C8 C7 H7 . . 108.2 ?
C9 C8 C7 . . 111.5(3) ?
C9 C8 H8A . . 109.3 ?
C7 C8 H8A . . 109.3 ?
C9 C8 H8B . . 109.3 ?
C7 C8 H8B . . 109.3 ?
H8A C8 H8B . . 108.0 ?
N4 C9 C10 . . 109.5(3) ?
N4 C9 C8 . . 112.0(3) ?
C10 C9 C8 . . 113.2(3) ?
N4 C9 H9 . . 107.3 ?
C10 C9 H9 . . 107.3 ?
C8 C9 H9 . . 107.3 ?
C15 C10 C11 . . 119.2(3) ?
C15 C10 C9 . . 121.1(3) ?
C11 C10 C9 . . 119.6(3) ?
N2 C11 C12 . . 119.9(3) ?
N2 C11 C10 . . 121.7(3) ?
C12 C11 C10 . . 118.4(3) ?
C13 C12 C11 . . 121.2(3) ?
C13 C12 H12 . . 119.4 ?
C11 C12 H12 . . 119.4 ?
C12 C13 C14 . . 120.2(3) ?
C12 C13 H13 . . 119.9 ?
C14 C13 H13 . . 119.9 ?
C15 C14 C13 . . 119.8(4) ?
C15 C14 H14 . . 120.1 ?
C13 C14 H14 . . 120.1 ?
C14 C15 C10 . . 121.1(3) ?
C14 C15 C16 . . 119.9(3) ?
C10 C15 C16 . . 118.9(3) ?
N3 C16 C17 . . 111.6(3) ?
N3 C16 C15 . . 118.0(3) ?
C17 C16 C15 . . 130.4(3) ?
C18 C17 C16 . . 104.4(3) ?
C18 C17 H17 . . 127.8 ?
C16 C17 H17 . . 127.8 ?
C17 C18 O3 . . 110.3(3) ?
C17 C18 C19 . . 133.0(4) ?
O3 C18 C19 . . 116.6(3) ?
C20 C19 C24 . . 119.5(4) ?
C20 C19 C18 . . 119.9(4) ?
C24 C19 C18 . . 120.7(4) ?
C19 C20 C21 . . 120.5(4) ?
C19 C20 H20 . . 119.7 ?
C21 C20 H20 . . 119.7 ?
C22 C21 C20 . . 119.2(4) ?
C22 C21 H21 . . 120.4 ?
C20 C21 H21 . . 120.4 ?
C23 C22 C21 . . 120.6(4) ?
C23 C22 H22 . . 119.7 ?
C21 C22 H22 . . 119.7 ?
C22 C23 C24 . . 121.0(5) ?
C22 C23 H23 . . 119.5 ?
C24 C23 H23 . . 119.5 ?
C19 C24 C23 . . 119.1(5) ?
C19 C24 H24 . . 120.4 ?
C23 C24 H24 . . 120.4 ?
N4 C25 C26 . . 105.1(4) ?
N4 C25 H25A . . 110.7 ?
C26 C25 H25A . . 110.7 ?
N4 C25 H25B . . 110.7 ?
C26 C25 H25B . . 110.7 ?
H25A C25 H25B . . 108.8 ?
C27 C26 C25 . . 107.0(4) ?
C27 C26 H26A . . 110.3 ?
C25 C26 H26A . . 110.3 ?
C27 C26 H26B . . 110.3 ?
C25 C26 H26B . . 110.3 ?
H26A C26 H26B . . 108.6 ?
C26 C27 C28 . . 105.7(4) ?
C26 C27 H27A . . 110.6 ?
C28 C27 H27A . . 110.6 ?
C26 C27 H27B . . 110.6 ?
C28 C27 H27B . . 110.6 ?
H27A C27 H27B . . 108.7 ?
O4 C28 N4 . . 125.3(4) ?
O4 C28 C27 . . 126.7(4) ?
N4 C28 C27 . . 108.0(4) ?

loop_
_geom_bond_atom_site_label_1
_geom_bond_atom_site_label_2
_geom_bond_site_symmetry_2
_geom_bond_distance
_geom_bond_publ_flag
O1 N1 . 1.217(6) ?
O2 N1 . 1.209(7) ?
O3 C18 . 1.344(5) ?
O3 N3 . 1.410(4) ?
O4 C28 . 1.221(5) ?
N1 C1 . 1.477(6) ?
N2 C11 . 1.375(5) ?
N2 C7 . 1.454(5) ?
N2 H2N . 0.87(3) ?
N3 C16 . 1.306(5) ?
N4 C28 . 1.349(5) ?
N4 C25 . 1.457(6) ?
N4 C9 . 1.472(4) ?
C1 C2 . 1.353(7) ?
C1 C6 . 1.370(7) ?
C2 C3 . 1.362(6) ?
C2 H2 . 0.9300 ?
C3 C4 . 1.381(6) ?
C3 H3 . 0.9300 ?
C4 C5 . 1.389(6) ?
C4 C7 . 1.514(6) ?
C5 C6 . 1.378(8) ?
C5 H5 . 0.9300 ?
C6 H6 . 0.9300 ?
C7 C8 . 1.534(5) ?
C7 H7 . 0.9800 ?
C8 C9 . 1.527(5) ?
C8 H8A . 0.9700 ?
C8 H8B . 0.9700 ?
C9 C10 . 1.523(5) ?
C9 H9 . 0.9800 ?
C10 C15 . 1.398(5) ?
C10 C11 . 1.413(5) ?
C11 C12 . 1.409(6) ?
C12 C13 . 1.375(6) ?
C12 H12 . 0.9300 ?
C13 C14 . 1.390(6) ?
C13 H13 . 0.9300 ?
C14 C15 . 1.378(5) ?
C14 H14 . 0.9300 ?
C15 C16 . 1.496(5) ?
C16 C17 . 1.416(5) ?
C17 C18 . 1.339(5) ?
C17 H17 . 0.9300 ?
C18 C19 . 1.477(5) ?
C19 C20 . 1.378(6) ?
C19 C24 . 1.379(6) ?
C20 C21 . 1.390(6) ?
C20 H20 . 0.9300 ?
C21 C22 . 1.370(7) ?
C21 H21 . 0.9300 ?
C22 C23 . 1.346(8) ?
C22 H22 . 0.9300 ?
C23 C24 . 1.394(7) ?
C23 H23 . 0.9300 ?
C24 H24 . 0.9300 ?
C25 C26 . 1.497(7) ?
C25 H25A . 0.9700 ?
C25 H25B . 0.9700 ?
C26 C27 . 1.486(8) ?
C26 H26A . 0.9700 ?
C26 H26B . 0.9700 ?
C27 C28 . 1.515(7) ?
C27 H27A . 0.9700 ?
C27 H27B . 0.9700 ?

loop_
_geom_hbond_atom_site_label_D
_geom_hbond_atom_site_label_H
_geom_hbond_atom_site_label_A
_geom_hbond_site_symmetry_A
_geom_hbond_distance_DH
_geom_hbond_distance_HA
_geom_hbond_distance_DA
_geom_hbond_angle_DHA
N2 H2N O4 6_554 0.87(3) 1.99(3) 2.859(6) 180(5)

loop_
_geom_torsion_atom_site_label_1
_geom_torsion_atom_site_label_2
_geom_torsion_atom_site_label_3
_geom_torsion_atom_site_label_4
_geom_torsion_site_symmetry_1
_geom_torsion_site_symmetry_2
_geom_torsion_site_symmetry_3
_geom_torsion_site_symmetry_4
_geom_torsion
_geom_torsion_publ_flag
C18 O3 N3 C16 . . . . -0.6(4) ?
O2 N1 C1 C2 . . . . -174.9(7) ?
O1 N1 C1 C2 . . . . 6.3(8) ?
O2 N1 C1 C6 . . . . 5.8(9) ?
O1 N1 C1 C6 . . . . -173.0(6) ?
C6 C1 C2 C3 . . . . 0.9(8) ?
N1 C1 C2 C3 . . . . -178.4(5) ?
C1 C2 C3 C4 . . . . 0.1(8) ?
C2 C3 C4 C5 . . . . -1.0(8) ?
C2 C3 C4 C7 . . . . 177.5(5) ?
C3 C4 C5 C6 . . . . 1.1(10) ?
C7 C4 C5 C6 . . . . -177.5(6) ?
C2 C1 C6 C5 . . . . -0.8(10) ?
N1 C1 C6 C5 . . . . 178.5(6) ?
C4 C5 C6 C1 . . . . -0.2(11) ?
C11 N2 C7 C4 . . . . -177.3(4) ?
C11 N2 C7 C8 . . . . -53.8(5) ?
C3 C4 C7 N2 . . . . 29.5(6) ?
C5 C4 C7 N2 . . . . -152.0(5) ?
C3 C4 C7 C8 . . . . -92.1(5) ?
C5 C4 C7 C8 . . . . 86.4(6) ?
N2 C7 C8 C9 . . . . 59.0(4) ?
C4 C7 C8 C9 . . . . -176.8(3) ?
C28 N4 C9 C10 . . . . -133.2(3) ?
C25 N4 C9 C10 . . . . 44.6(5) ?
C28 N4 C9 C8 . . . . 100.4(4) ?
C25 N4 C9 C8 . . . . -81.8(5) ?
C7 C8 C9 N4 . . . . 85.5(4) ?
C7 C8 C9 C10 . . . . -38.9(4) ?
N4 C9 C10 C15 . . . . 63.8(4) ?
C8 C9 C10 C15 . . . . -170.5(3) ?
N4 C9 C10 C11 . . . . -114.0(4) ?
C8 C9 C10 C11 . . . . 11.8(5) ?
C7 N2 C11 C12 . . . . -153.3(4) ?
C7 N2 C11 C10 . . . . 27.5(6) ?
C15 C10 C11 N2 . . . . 177.3(3) ?
C9 C10 C11 N2 . . . . -4.9(5) ?
C15 C10 C11 C12 . . . . -1.9(5) ?
C9 C10 C11 C12 . . . . 175.9(3) ?
N2 C11 C12 C13 . . . . 179.0(4) ?
C10 C11 C12 C13 . . . . -1.8(6) ?
C11 C12 C13 C14 . . . . 2.7(6) ?
C12 C13 C14 C15 . . . . 0.2(6) ?
C13 C14 C15 C10 . . . . -4.0(6) ?
C13 C14 C15 C16 . . . . 174.8(4) ?
C11 C10 C15 C14 . . . . 4.8(5) ?
C9 C10 C15 C14 . . . . -173.0(3) ?
C11 C10 C15 C16 . . . . -174.0(3) ?
C9 C10 C15 C16 . . . . 8.2(5) ?
O3 N3 C16 C17 . . . . 1.5(4) ?
O3 N3 C16 C15 . . . . -177.6(3) ?
C14 C15 C16 N3 . . . . -103.9(4) ?
C10 C15 C16 N3 . . . . 74.9(4) ?
C14 C15 C16 C17 . . . . 77.0(5) ?
C10 C15 C16 C17 . . . . -104.2(5) ?
N3 C16 C17 C18 . . . . -1.9(4) ?
C15 C16 C17 C18 . . . . 177.2(4) ?
C16 C17 C18 O3 . . . . 1.4(4) ?
C16 C17 C18 C19 . . . . -176.3(4) ?
N3 O3 C18 C17 . . . . -0.6(4) ?
N3 O3 C18 C19 . . . . 177.6(3) ?
C17 C18 C19 C20 . . . . 4.0(6) ?
O3 C18 C19 C20 . . . . -173.6(3) ?
C17 C18 C19 C24 . . . . -175.8(5) ?
O3 C18 C19 C24 . . . . 6.6(6) ?
C24 C19 C20 C21 . . . . 0.4(6) ?
C18 C19 C20 C21 . . . . -179.4(4) ?
C19 C20 C21 C22 . . . . 0.6(6) ?
C20 C21 C22 C23 . . . . -1.7(8) ?
C21 C22 C23 C24 . . . . 1.9(9) ?
C20 C19 C24 C23 . . . . -0.2(8) ?
C18 C19 C24 C23 . . . . 179.5(5) ?
C22 C23 C24 C19 . . . . -0.9(9) ?
C28 N4 C25 C26 . . . . 4.4(6) ?
C9 N4 C25 C26 . . . . -173.5(4) ?
N4 C25 C26 C27 . . . . -8.6(7) ?
C25 C26 C27 C28 . . . . 9.5(7) ?
C25 N4 C28 O4 . . . . -178.7(4) ?
C9 N4 C28 O4 . . . . -0.7(6) ?
C25 N4 C28 C27 . . . . 1.6(5) ?
C9 N4 C28 C27 . . . . 179.6(4) ?
C26 C27 C28 O4 . . . . 173.3(5) ?
C26 C27 C28 N4 . . . . -7.0(6) ?
